data_1566164
loop_
_publ_author_name
'Meaney, Keith'
'Goddard, Richard'
'Bronger, Raymond P.J.'
'Guiry, Patrick J.'

_publ_section_title
;
 The preparation of ferrocene-containing phosphinamine ligands possessing
 central and planar chirality and their application in palladium-catalysed
 allylic substitution
;
_journal_name_full Tetrahedron
_journal_page_first 132088
_journal_paper_doi 10.1016/j.tet.2021.132088
_journal_volume 90
_journal_year 2021
_chemical_absolute_configuration rmad
_chemical_formula_moiety 'C27 H28 Fe N P'
_chemical_formula_sum 'C27 H28 Fe N P'
_chemical_formula_weight 453.32
_chemical_melting_point 386.0(10)
_chemical_name_systematic
;
 {2-[(2R)-1-Methylpyrrolidin-2-yl]-(1R)-ferrocenyl
diphenylphosphine}
;
_chemical_properties_physical none
_space_group_crystal_system orthorhombic
_space_group_IT_number 19
_space_group_name_Hall 'P 2ac 2ab'
_space_group_name_H-M_alt 'P 21 21 21'
_atom_sites_solution_hydrogens geom
_atom_sites_solution_primary direct
_atom_sites_solution_secondary difmap
_cell_angle_alpha 90
_cell_angle_beta 90
_cell_angle_gamma 90
_cell_formula_units_Z 4
_cell_length_a 8.9001(4)
_cell_length_b 14.5614(7)
_cell_length_c 17.2157(8)
_cell_measurement_reflns_used 8192
_cell_measurement_temperature 100(2)
_cell_measurement_theta_max 33.21
_cell_measurement_theta_min 1.83
_cell_volume 2231.12(18)
_computing_cell_refinement 'SMART software (Siemens, 1995)'
_computing_data_collection 'SMART software (Siemens, 1995)'
_computing_data_reduction 'SAINT software (Siemens, 1995)'
_computing_molecular_graphics 'DIAMOND (Crystal Impact GbR, 1997-2014)'
_computing_structure_refinement 'SHELXL (G. M. Sheldrick, 2015)'
_computing_structure_solution 'SHELXS-97 (Sheldrick, 1990)'
_diffrn_ambient_temperature 100(2)
_diffrn_measured_fraction_theta_full 0.998
_diffrn_measured_fraction_theta_max 0.975
_diffrn_measurement_device_type 'Siemens SMART'
_diffrn_measurement_method 'CCD \w-scan'
_diffrn_radiation_monochromator graphite
_diffrn_radiation_source 'fine-focus sealed tube'
_diffrn_radiation_type MoK\a
_diffrn_radiation_wavelength 0.71073
_diffrn_reflns_av_R_equivalents 0.0566
_diffrn_reflns_av_unetI/netI 0.0601
_diffrn_reflns_Laue_measured_fraction_full 0.998
_diffrn_reflns_Laue_measured_fraction_max 0.975
_diffrn_reflns_limit_h_max 13
_diffrn_reflns_limit_h_min -13
_diffrn_reflns_limit_k_max 21
_diffrn_reflns_limit_k_min -21
_diffrn_reflns_limit_l_max 26
_diffrn_reflns_limit_l_min -19
_diffrn_reflns_number 24554
_diffrn_reflns_point_group_measured_fraction_full 0.999
_diffrn_reflns_point_group_measured_fraction_max 0.963
_diffrn_reflns_theta_full 25.242
_diffrn_reflns_theta_max 33.207
_diffrn_reflns_theta_min 1.832
_exptl_absorpt_coefficient_mu 0.762
_exptl_absorpt_correction_T_max 0.909
_exptl_absorpt_correction_T_min 0.725
_exptl_absorpt_correction_type gaussian
_exptl_absorpt_process_details 'SADABS (Bruker AXS, 2012)'
_exptl_crystal_colour yellow
_exptl_crystal_density_diffrn 1.350
_exptl_crystal_description plate
_exptl_crystal_F_000 952
_exptl_crystal_recrystallization_method 'Re-crystallisation from solvent:  ethanol'
_exptl_crystal_size_max 0.53
_exptl_crystal_size_mid 0.46
_exptl_crystal_size_min 0.12
_refine_diff_density_max 0.788
_refine_diff_density_min -0.701
_refine_diff_density_rms 0.073
_refine_ls_abs_structure_details
;
 Flack x determined using 2522 quotients [(I+)-(I-)]/[(I+)+(I-)]
 (Parsons, Flack and Wagner, Acta Cryst. B69 (2013) 249-259).
;
_refine_ls_abs_structure_Flack -0.011(8)
_refine_ls_extinction_coef .
_refine_ls_extinction_method none
_refine_ls_goodness_of_fit_ref 1.054
_refine_ls_hydrogen_treatment constr
_refine_ls_matrix_type full
_refine_ls_number_parameters 271
_refine_ls_number_reflns 8244
_refine_ls_number_restraints 0
_refine_ls_restrained_S_all 1.054
_refine_ls_R_factor_all 0.0597
_refine_ls_R_factor_gt 0.0431
_refine_ls_shift/su_max 0.000
_refine_ls_shift/su_mean 0.000
_refine_ls_structure_factor_coef Fsqd
_refine_ls_weighting_details 'w=1/[\s^2^(Fo^2^)+(0.0477P)^2^] where P=(Fo^2^+2Fc^2^)/3'
_refine_ls_weighting_scheme calc
_refine_ls_wR_factor_gt 0.0884
_refine_ls_wR_factor_ref 0.0934
_reflns_Friedel_coverage 0.776
_reflns_Friedel_fraction_full 0.999
_reflns_Friedel_fraction_max 0.948
_reflns_number_gt 6821
_reflns_number_total 8244
_reflns_threshold_expression 'I > 2\s(I)'
_cod_data_source_file Tetrahedron-2021-90-132088.cif
_cod_data_source_block 3746
_cod_depositor_comments
;
The following automatic conversions were performed:

data item '_chemical_melting_point' value '385-387' was changed to
'386.0(10)' -- the average value was taken and precision was
estimated.

data item '_exptl_crystal_density_meas' value 'none' was changed to
'?' -- the value is perceived as not measured.

Automatic conversion script
Id: cif_fix_values 8738 2021-04-28 16:35:53Z antanas 
;
_cod_database_code 1566164
_shelx_space_group_comment
;
The symmetry employed for this shelxl refinement is uniquely defined
by the following loop, which should always be used as a source of
symmetry information in preference to the above space-group names.
They are only intended as comments.
;
_shelx_estimated_absorpt_t_min 0.725
_shelx_estimated_absorpt_t_max 0.909

loop_
_space_group_symop_operation_xyz
'x, y, z'
'-x+1/2, -y, z+1/2'
'-x, y+1/2, -z+1/2'
'x+1/2, -y+1/2, -z'

loop_
_atom_site_label
_atom_site_type_symbol
_atom_site_fract_x
_atom_site_fract_y
_atom_site_fract_z
_atom_site_U_iso_or_equiv
_atom_site_adp_type
_atom_site_occupancy
_atom_site_site_symmetry_order
_atom_site_calc_flag
_atom_site_refinement_flags_posn
_atom_site_refinement_flags_adp
_atom_site_refinement_flags_occupancy
_atom_site_disorder_assembly
_atom_site_disorder_group
C1 C 0.0047(3) 0.20548(16) 0.35700(14) 0.0179(5) Uani 1 1 d . . . . .
H1 H -0.043871 0.172998 0.312416 0.021 Uiso 1 1 calc R U . . .
C2 C 0.0355(3) 0.13603(18) 0.42259(15) 0.0212(5) Uani 1 1 d . . . . .
H2A H 0.128465 0.152352 0.450969 0.025 Uiso 1 1 calc R U . . .
H2B H 0.046484 0.073231 0.401303 0.025 Uiso 1 1 calc R U . . .
C3 C -0.1021(4) 0.1417(2) 0.47675(19) 0.0339(7) Uani 1 1 d . . . . .
H3A H -0.149997 0.080848 0.483025 0.041 Uiso 1 1 calc R U . . .
H3B H -0.073507 0.165598 0.528538 0.041 Uiso 1 1 calc R U . . .
C4 C -0.2054(4) 0.20790(19) 0.43504(17) 0.0312(6) Uani 1 1 d . . . . .
H4A H -0.273014 0.174727 0.399013 0.037 Uiso 1 1 calc R U . . .
H4B H -0.267066 0.243021 0.472569 0.037 Uiso 1 1 calc R U . . .
C5 C -0.1865(3) 0.3258(2) 0.33801(18) 0.0324(6) Uani 1 1 d . . . . .
H5A H -0.116056 0.365792 0.310316 0.049 Uiso 1 1 calc R U . . .
H5B H -0.239427 0.286666 0.300617 0.049 Uiso 1 1 calc R U . . .
H5C H -0.259540 0.363450 0.366306 0.049 Uiso 1 1 calc R U . . .
C6 C 0.1455(3) 0.25275(16) 0.32893(13) 0.0150(4) Uani 1 1 d . . . . .
C7 C 0.2705(3) 0.20820(15) 0.29002(13) 0.0152(4) Uani 1 1 d . . . . .
C8 C 0.3862(3) 0.27632(16) 0.28040(14) 0.0169(4) Uani 1 1 d . . . . .
H8 H 0.485983 0.266140 0.255171 0.020 Uiso 1 1 calc R U . . .
C9 C 0.3347(3) 0.36028(16) 0.31211(14) 0.0182(5) Uani 1 1 d . . . . .
H9 H 0.391224 0.419626 0.312763 0.022 Uiso 1 1 calc R U . . .
C10 C 0.1880(3) 0.34571(16) 0.34207(14) 0.0187(5) Uani 1 1 d . . . . .
H10 H 0.123222 0.393736 0.366621 0.022 Uiso 1 1 calc R U . . .
C11 C 0.3567(3) 0.03640(17) 0.34719(15) 0.0168(5) Uani 1 1 d . . . . .
C12 C 0.3451(3) -0.05909(18) 0.35510(18) 0.0246(6) Uani 1 1 d . . . . .
H12 H 0.305926 -0.094507 0.313408 0.030 Uiso 1 1 calc R U . . .
C13 C 0.3899(3) -0.1028(2) 0.4230(2) 0.0342(7) Uani 1 1 d . . . . .
H13 H 0.381230 -0.167562 0.427695 0.041 Uiso 1 1 calc R U . . .
C14 C 0.4473(3) -0.0513(2) 0.48384(19) 0.0329(7) Uani 1 1 d . . . . .
H14 H 0.477085 -0.081004 0.530501 0.040 Uiso 1 1 calc R U . . .
C15 C 0.4617(3) 0.0422(2) 0.47732(17) 0.0286(6) Uani 1 1 d . . . . .
H15 H 0.502509 0.076952 0.519009 0.034 Uiso 1 1 calc R U . . .
C16 C 0.4161(3) 0.08621(19) 0.40923(15) 0.0214(5) Uani 1 1 d . . . . .
H16 H 0.425576 0.151011 0.405086 0.026 Uiso 1 1 calc R U . . .
C17 C 0.4360(3) 0.09103(16) 0.19334(14) 0.0183(5) Uani 1 1 d . . . . .
C18 C 0.4062(3) 0.08442(19) 0.11395(15) 0.0245(5) Uani 1 1 d . . . . .
H18 H 0.305956 0.075063 0.096710 0.029 Uiso 1 1 calc R U . . .
C19 C 0.5220(3) 0.0914(2) 0.05955(17) 0.0322(7) Uani 1 1 d . . . . .
H19 H 0.500290 0.088364 0.005579 0.039 Uiso 1 1 calc R U . . .
C20 C 0.6688(3) 0.1028(2) 0.08466(17) 0.0309(7) Uani 1 1 d . . . . .
H20 H 0.747994 0.107282 0.047889 0.037 Uiso 1 1 calc R U . . .
C21 C 0.6998(3) 0.10750(17) 0.16322(16) 0.0255(5) Uani 1 1 d . . . . .
H21 H 0.800625 0.114725 0.180281 0.031 Uiso 1 1 calc R U . . .
C22 C 0.5849(3) 0.10178(16) 0.21718(15) 0.0200(5) Uani 1 1 d . . . . .
H22 H 0.607589 0.105217 0.271022 0.024 Uiso 1 1 calc R U . . .
C23 C 0.0046(3) 0.3175(2) 0.15770(15) 0.0243(5) Uani 1 1 d . . . . .
H23 H -0.097472 0.295701 0.173564 0.029 Uiso 1 1 calc R U . . .
C24 C 0.1181(3) 0.2636(2) 0.12207(15) 0.0242(6) Uani 1 1 d . . . . .
H24 H 0.109864 0.196992 0.108514 0.029 Uiso 1 1 calc R U . . .
C25 C 0.2458(3) 0.3201(2) 0.10940(14) 0.0247(5) Uani 1 1 d . . . . .
H25 H 0.342741 0.300533 0.085154 0.030 Uiso 1 1 calc R U . . .
C26 C 0.2114(3) 0.40948(18) 0.13753(14) 0.0260(5) Uani 1 1 d . . . . .
H26 H 0.279967 0.463886 0.136526 0.031 Uiso 1 1 calc R U . . .
C27 C 0.0627(3) 0.40779(18) 0.16769(16) 0.0253(5) Uani 1 1 d . . . . .
H27 H 0.008294 0.460828 0.191603 0.030 Uiso 1 1 calc R U . . .
Fe1 Fe 0.19474(4) 0.31549(2) 0.22520(2) 0.01528(9) Uani 1 1 d . . . . .
N1 N -0.1044(3) 0.26862(16) 0.39253(13) 0.0230(5) Uani 1 1 d . . . . .
P1 P 0.27480(7) 0.08908(4) 0.26021(3) 0.01553(13) Uani 1 1 d . . . . .

loop_
_atom_site_aniso_label
_atom_site_aniso_U_11
_atom_site_aniso_U_22
_atom_site_aniso_U_33
_atom_site_aniso_U_23
_atom_site_aniso_U_13
_atom_site_aniso_U_12
C1 0.0195(11) 0.0190(12) 0.0151(11) -0.0031(8) 0.0039(9) -0.0031(8)
C2 0.0267(13) 0.0205(13) 0.0162(12) -0.0006(9) 0.0031(10) -0.0022(10)
C3 0.0410(17) 0.0326(16) 0.0281(16) 0.0042(12) 0.0174(14) -0.0007(13)
C4 0.0281(14) 0.0320(15) 0.0335(15) -0.0031(11) 0.0171(13) -0.0019(11)
C5 0.0274(13) 0.0320(15) 0.0378(16) 0.0039(12) 0.0053(13) 0.0077(12)
C6 0.0165(11) 0.0178(11) 0.0106(10) 0.0000(8) 0.0005(8) 0.0000(8)
C7 0.0179(11) 0.0152(11) 0.0125(10) 0.0006(7) -0.0002(8) -0.0002(7)
C8 0.0174(11) 0.0195(11) 0.0138(11) 0.0016(9) -0.0012(9) -0.0021(8)
C9 0.0234(13) 0.0155(11) 0.0156(11) 0.0005(9) -0.0014(9) -0.0030(9)
C10 0.0228(12) 0.0181(11) 0.0152(11) -0.0004(8) -0.0018(10) 0.0008(9)
C11 0.0132(10) 0.0192(12) 0.0181(12) 0.0031(9) 0.0026(9) -0.0008(8)
C12 0.0205(13) 0.0180(12) 0.0354(15) 0.0038(10) -0.0017(11) -0.0026(9)
C13 0.0237(14) 0.0263(15) 0.053(2) 0.0211(13) 0.0002(13) -0.0014(11)
C14 0.0211(13) 0.0461(18) 0.0317(16) 0.0245(14) 0.0015(11) 0.0024(12)
C15 0.0232(14) 0.0433(17) 0.0194(14) 0.0040(12) -0.0015(10) 0.0029(12)
C16 0.0228(13) 0.0243(13) 0.0172(12) 0.0009(10) -0.0004(10) 0.0012(10)
C17 0.0258(12) 0.0129(11) 0.0162(11) -0.0018(9) 0.0021(9) 0.0027(9)
C18 0.0274(13) 0.0283(14) 0.0178(12) -0.0007(10) 0.0006(10) 0.0058(11)
C19 0.0434(17) 0.0373(17) 0.0159(13) -0.0010(11) 0.0062(12) 0.0122(14)
C20 0.0363(17) 0.0320(15) 0.0244(14) 0.0024(11) 0.0136(12) 0.0071(12)
C21 0.0252(13) 0.0198(12) 0.0315(14) -0.0007(10) 0.0078(12) 0.0003(10)
C22 0.0256(12) 0.0163(11) 0.0180(12) -0.0015(9) 0.0024(10) 0.0009(9)
C23 0.0233(12) 0.0295(13) 0.0200(12) 0.0042(11) -0.0050(10) 0.0030(11)
C24 0.0298(14) 0.0245(13) 0.0183(13) -0.0015(10) -0.0068(11) 0.0027(10)
C25 0.0298(14) 0.0306(13) 0.0137(11) 0.0019(11) -0.0003(10) 0.0035(11)
C26 0.0362(15) 0.0236(13) 0.0182(12) 0.0080(10) -0.0017(11) -0.0013(12)
C27 0.0330(14) 0.0216(13) 0.0213(13) 0.0047(10) -0.0032(11) 0.0078(11)
Fe1 0.01853(16) 0.01470(15) 0.01260(15) 0.00115(12) -0.00022(13) 0.00116(13)
N1 0.0224(11) 0.0234(11) 0.0232(11) -0.0015(9) 0.0084(9) 0.0024(9)
P1 0.0175(3) 0.0146(3) 0.0145(3) -0.0012(2) -0.0009(2) -0.0006(2)

loop_
_atom_type_symbol
_atom_type_description
_atom_type_scat_dispersion_real
_atom_type_scat_dispersion_imag
_atom_type_scat_source
C C 0.0033 0.0016 'International Tables Vol C Tables 4.2.6.8 and 6.1.1.4'
H H 0.0000 0.0000 'International Tables Vol C Tables 4.2.6.8 and 6.1.1.4'
Fe Fe 0.3463 0.8444 'International Tables Vol C Tables 4.2.6.8 and 6.1.1.4'
N N 0.0061 0.0033 'International Tables Vol C Tables 4.2.6.8 and 6.1.1.4'
P P 0.1023 0.0942 'International Tables Vol C Tables 4.2.6.8 and 6.1.1.4'

loop_
_geom_angle_atom_site_label_1
_geom_angle_atom_site_label_2
_geom_angle_atom_site_label_3
_geom_angle
_geom_angle_site_symmetry_1
_geom_angle_site_symmetry_3
N1 C1 C6 113.4(2) . .
N1 C1 C2 102.88(19) . .
C6 C1 C2 112.8(2) . .
C1 C2 C3 105.5(2) . .
C4 C3 C2 103.3(2) . .
N1 C4 C3 104.5(2) . .
C10 C6 C7 107.1(2) . .
C10 C6 C1 127.1(2) . .
C7 C6 C1 125.5(2) . .
C10 C6 Fe1 70.02(13) . .
C7 C6 Fe1 68.52(12) . .
C1 C6 Fe1 131.22(17) . .
C8 C7 C6 107.1(2) . .
C8 C7 P1 127.82(18) . .
C6 C7 P1 125.12(17) . .
C8 C7 Fe1 69.19(13) . .
C6 C7 Fe1 69.87(13) . .
P1 C7 Fe1 125.97(12) . .
C9 C8 C7 108.6(2) . .
C9 C8 Fe1 70.52(14) . .
C7 C8 Fe1 69.38(13) . .
C8 C9 C10 108.0(2) . .
C8 C9 Fe1 68.95(13) . .
C10 C9 Fe1 70.08(14) . .
C9 C10 C6 109.2(2) . .
C9 C10 Fe1 69.54(14) . .
C6 C10 Fe1 69.49(13) . .
C16 C11 C12 118.0(2) . .
C16 C11 P1 123.9(2) . .
C12 C11 P1 117.7(2) . .
C13 C12 C11 121.0(3) . .
C14 C13 C12 119.6(3) . .
C15 C14 C13 120.6(3) . .
C14 C15 C16 119.8(3) . .
C11 C16 C15 121.0(3) . .
C18 C17 C22 118.4(2) . .
C18 C17 P1 117.6(2) . .
C22 C17 P1 123.92(19) . .
C17 C18 C19 120.8(3) . .
C20 C19 C18 119.7(3) . .
C21 C20 C19 120.0(3) . .
C20 C21 C22 120.4(3) . .
C21 C22 C17 120.7(2) . .
C24 C23 C27 107.7(2) . .
C24 C23 Fe1 69.51(15) . .
C27 C23 Fe1 69.22(15) . .
C23 C24 C25 108.4(2) . .
C23 C24 Fe1 70.00(15) . .
C25 C24 Fe1 69.66(15) . .
C24 C25 C26 107.8(2) . .
C24 C25 Fe1 69.73(15) . .
C26 C25 Fe1 69.54(14) . .
C25 C26 C27 108.0(2) . .
C25 C26 Fe1 69.76(14) . .
C27 C26 Fe1 69.58(15) . .
C26 C27 C23 108.1(2) . .
C26 C27 Fe1 69.67(14) . .
C23 C27 Fe1 70.09(14) . .
C8 Fe1 C7 41.44(9) . .
C8 Fe1 C27 153.39(11) . .
C7 Fe1 C27 164.19(10) . .
C8 Fe1 C26 118.20(11) . .
C7 Fe1 C26 153.56(11) . .
C27 Fe1 C26 40.76(12) . .
C8 Fe1 C25 106.18(10) . .
C7 Fe1 C25 119.08(10) . .
C27 Fe1 C25 68.51(11) . .
C26 Fe1 C25 40.69(11) . .
C8 Fe1 C24 125.54(11) . .
C7 Fe1 C24 107.62(10) . .
C27 Fe1 C24 68.32(11) . .
C26 Fe1 C24 68.33(11) . .
C25 Fe1 C24 40.61(11) . .
C8 Fe1 C9 40.53(10) . .
C7 Fe1 C9 69.10(9) . .
C27 Fe1 C9 119.57(10) . .
C26 Fe1 C9 106.35(10) . .
C25 Fe1 C9 124.39(10) . .
C24 Fe1 C9 162.12(11) . .
C8 Fe1 C6 69.36(9) . .
C7 Fe1 C6 41.60(9) . .
C27 Fe1 C6 126.28(10) . .
C26 Fe1 C6 162.98(10) . .
C25 Fe1 C6 155.45(11) . .
C24 Fe1 C6 121.26(10) . .
C9 Fe1 C6 68.72(9) . .
C8 Fe1 C23 163.64(11) . .
C7 Fe1 C23 126.47(11) . .
C27 Fe1 C23 40.69(12) . .
C26 Fe1 C23 68.43(11) . .
C25 Fe1 C23 68.35(11) . .
C24 Fe1 C23 40.49(11) . .
C9 Fe1 C23 155.24(11) . .
C6 Fe1 C23 108.81(10) . .
C8 Fe1 C10 68.15(10) . .
C7 Fe1 C10 68.79(9) . .
C27 Fe1 C10 108.43(11) . .
C26 Fe1 C10 125.49(10) . .
C25 Fe1 C10 161.99(11) . .
C24 Fe1 C10 156.38(11) . .
C9 Fe1 C10 40.38(10) . .
C6 Fe1 C10 40.49(10) . .
C23 Fe1 C10 121.71(11) . .
C5 N1 C4 111.2(2) . .
C5 N1 C1 115.0(2) . .
C4 N1 C1 103.7(2) . .
C7 P1 C11 100.24(11) . .
C7 P1 C17 100.32(11) . .
C11 P1 C17 101.97(11) . .

loop_
_geom_bond_atom_site_label_1
_geom_bond_atom_site_label_2
_geom_bond_distance
_geom_bond_site_symmetry_2
C1 N1 1.471(3) .
C1 C6 1.509(3) .
C1 C2 1.540(4) .
C2 C3 1.541(4) .
C3 C4 1.513(5) .
C4 N1 1.458(3) .
C5 N1 1.452(4) .
C6 C10 1.424(3) .
C6 C7 1.452(3) .
C6 Fe1 2.053(2) .
C7 C8 1.439(3) .
C7 P1 1.809(2) .
C7 Fe1 2.035(2) .
C8 C9 1.415(3) .
C8 Fe1 2.032(2) .
C9 C10 1.420(4) .
C9 Fe1 2.053(2) .
C10 Fe1 2.060(2) .
C11 C16 1.395(4) .
C11 C12 1.401(4) .
C11 P1 1.834(3) .
C12 C13 1.389(4) .
C13 C14 1.386(5) .
C14 C15 1.372(4) .
C15 C16 1.396(4) .
C17 C18 1.396(4) .
C17 C22 1.396(4) .
C17 P1 1.839(2) .
C18 C19 1.396(4) .
C19 C20 1.386(5) .
C20 C21 1.382(4) .
C21 C22 1.384(4) .
C23 C24 1.419(4) .
C23 C27 1.424(4) .
C23 Fe1 2.053(2) .
C24 C25 1.420(4) .
C24 Fe1 2.047(3) .
C25 C26 1.422(4) .
C25 Fe1 2.046(2) .
C26 C27 1.422(4) .
C26 Fe1 2.043(2) .
C27 Fe1 2.042(3) .
